data_1507966
loop_
_publ_author_name
'Spokoyny, Alexander M.'
'Machan, Charles W.'
'Clingerman, Daniel J.'
'Rosen, Mari S.'
'Wiester, Michael J.'
'Kennedy, Robert D.'
'Stern, Charlotte L.'
'Sarjeant, Amy A.'
'Mirkin, Chad A.'

_publ_section_title
;
 A coordination chemistry dichotomy for icosahedral carborane-based
 ligands.
;
_journal_issue 8
_journal_name_full 'Nature chemistry'
_journal_page_first 590
_journal_page_last 596
_journal_paper_doi 10.1038/nchem.1088
_journal_volume 3
_journal_year 2011
_chemical_formula_sum 'C44 H46 B2 F8 P2 Pt S2'
_chemical_formula_weight 1069.58
_chemical_name_systematic
; 
 ? 
;
_space_group_IT_number 2
_symmetry_cell_setting triclinic
_symmetry_space_group_name_Hall '-P 1'
_symmetry_space_group_name_H-M 'P -1'
_atom_sites_solution_hydrogens geom
_atom_sites_solution_primary direct
_atom_sites_solution_secondary difmap
_audit_creation_method SHELXL-97
_cell_angle_alpha 93.7800(10)
_cell_angle_beta 107.6220(10)
_cell_angle_gamma 100.1940(10)
_cell_formula_units_Z 4
_cell_length_a 12.6691(2)
_cell_length_b 19.7198(3)
_cell_length_c 19.9223(3)
_cell_measurement_reflns_used 9628
_cell_measurement_temperature 100(2)
_cell_measurement_theta_max 29.86
_cell_measurement_theta_min 2.25
_cell_volume 4630.74(13)
_computing_cell_refinement 'Bruker SAINT'
_computing_data_collection 'Bruker APEX2'
_computing_data_reduction 'Bruker SAINT'
_computing_molecular_graphics 'Bruker SHELXTL'
_computing_publication_material 'Bruker SHELXTL'
_computing_structure_refinement 'SHELXL-97 (Sheldrick, 2008)'
_computing_structure_solution 'SHELXS-97 (Sheldrick, 2008)'
_diffrn_ambient_temperature 100(2)
_diffrn_measured_fraction_theta_full 0.973
_diffrn_measured_fraction_theta_max 0.973
_diffrn_measurement_device_type 'Bruker APEX-II CCD'
_diffrn_measurement_method '\f and \w scans'
_diffrn_radiation_monochromator graphite
_diffrn_radiation_source 'fine-focus sealed tube'
_diffrn_radiation_type MoK\a
_diffrn_radiation_wavelength 0.71073
_diffrn_reflns_av_R_equivalents 0.0714
_diffrn_reflns_av_sigmaI/netI 0.0556
_diffrn_reflns_limit_h_max 16
_diffrn_reflns_limit_h_min -17
_diffrn_reflns_limit_k_max 27
_diffrn_reflns_limit_k_min -27
_diffrn_reflns_limit_l_max 28
_diffrn_reflns_limit_l_min -27
_diffrn_reflns_number 185489
_diffrn_reflns_theta_full 30.09
_diffrn_reflns_theta_max 30.09
_diffrn_reflns_theta_min 1.06
_diffrn_standards_number 0
_exptl_absorpt_coefficient_mu 3.252
_exptl_absorpt_correction_T_max 0.7203
_exptl_absorpt_correction_T_min 0.4482
_exptl_absorpt_correction_type numerical
_exptl_absorpt_process_details face-indexed
_exptl_crystal_colour colourless
_exptl_crystal_density_diffrn 1.534
_exptl_crystal_density_method 'not measured'
_exptl_crystal_description prism
_exptl_crystal_F_000 2128
_exptl_crystal_size_max 0.29
_exptl_crystal_size_mid 0.21
_exptl_crystal_size_min 0.11
_platon_squeeze_details
;
;
_refine_diff_density_max 1.595
_refine_diff_density_min -1.442
_refine_diff_density_rms 0.117
_refine_ls_extinction_method none
_refine_ls_goodness_of_fit_ref 0.964
_refine_ls_hydrogen_treatment constr
_refine_ls_matrix_type full
_refine_ls_number_parameters 1071
_refine_ls_number_reflns 26479
_refine_ls_number_restraints 0
_refine_ls_restrained_S_all 0.964
_refine_ls_R_factor_all 0.0415
_refine_ls_R_factor_gt 0.0288
_refine_ls_shift/su_max 0.004
_refine_ls_shift/su_mean 0.000
_refine_ls_structure_factor_coef Fsqd
_refine_ls_weighting_details 'calc w=1/[\s^2^(Fo^2^)+(0.0280P)^2^+0.0000P] where P=(Fo^2^+2Fc^2^)/3'
_refine_ls_weighting_scheme calc
_refine_ls_wR_factor_gt 0.0640
_refine_ls_wR_factor_ref 0.0664
_reflns_number_gt 20214
_reflns_number_total 26479
_reflns_threshold_expression >2sigma(I)
_cod_data_source_file nchem.1088-s17.cif
_cod_data_source_block n0483
_cod_depositor_comments
;
The following automatic conversions were performed:

'_symmetry_cell_setting' value 'Triclinic' changed to 'triclinic'
according to /home/saulius/struct/CIF-dictionaries/cif_core.dic
dictionary named 'cif_core.dic' version 2.4.1 from 2010-06-29.

Automatic conversion script
Id: cif_fix_values 1891 2012-01-12 08:04:46Z andrius 
;
_cod_original_cell_volume 4630.74(12)
_cod_original_sg_symbol_H-M P-1
_cod_database_code 1507966

loop_
_symmetry_equiv_pos_as_xyz
'x, y, z'
'-x, -y, -z'

loop_
_atom_site_label
_atom_site_type_symbol
_atom_site_fract_x
_atom_site_fract_y
_atom_site_fract_z
_atom_site_U_iso_or_equiv
_atom_site_adp_type
_atom_site_occupancy
_atom_site_symmetry_multiplicity
_atom_site_calc_flag
_atom_site_refinement_flags
Pt1 Pt 0.165586(10) 0.817525(6) 0.130350(5) 0.02041(3) Uani 1 1 d .
Pt2 Pt 0.941629(9) 0.716783(5) 0.581490(5) 0.01573(3) Uani 1 1 d .
S1 S 0.13408(7) 0.74018(4) 0.20957(4) 0.02384(16) Uani 1 1 d .
S2 S -0.02636(7) 0.78866(4) 0.06302(4) 0.02631(17) Uani 1 1 d .
S3 S 1.04271(6) 0.82846(4) 0.63633(4) 0.02184(15) Uani 1 1 d .
S4 S 1.06070(6) 0.71857(4) 0.51070(4) 0.01937(14) Uani 1 1 d .
P1 P 0.34128(7) 0.85548(4) 0.21031(4) 0.02093(16) Uani 1 1 d .
P2 P 0.18878(7) 0.87720(4) 0.04019(4) 0.02359(17) Uani 1 1 d .
P3 P 0.84529(6) 0.72069(4) 0.66102(4) 0.01847(15) Uani 1 1 d .
P4 P 0.84038(6) 0.61581(4) 0.51213(4) 0.01749(15) Uani 1 1 d .
F1 F 0.0423(2) 1.00938(10) 0.77680(10) 0.0552(6) Uani 1 1 d .
F2 F -0.04319(16) 0.93490(9) 0.83552(9) 0.0324(4) Uani 1 1 d .
F3 F 0.14076(17) 0.99029(11) 0.88624(12) 0.0516(6) Uani 1 1 d .
F4 F 0.00130(18) 1.05056(10) 0.87266(11) 0.0480(6) Uani 1 1 d .
F5 F 0.54123(16) 0.84953(10) 0.46934(11) 0.0418(5) Uani 1 1 d .
F6 F 0.63988(17) 0.86604(10) 0.39191(10) 0.0409(5) Uani 1 1 d .
F7 F 0.73183(15) 0.85756(9) 0.50784(9) 0.0328(4) Uani 1 1 d .
F8 F 0.65795(16) 0.95318(9) 0.47701(9) 0.0345(4) Uani 1 1 d .
F9 F 0.28004(19) 0.65545(10) 0.12735(11) 0.0484(5) Uani 1 1 d .
F10 F 0.1676(2) 0.55231(11) 0.12744(12) 0.0608(7) Uani 1 1 d .
F11 F 0.3577(2) 0.56570(12) 0.17201(12) 0.0597(7) Uani 1 1 d .
F12 F 0.26525(17) 0.62194(10) 0.23139(10) 0.0434(5) Uani 1 1 d .
F13 F 0.69304(17) 0.42795(10) 0.33189(13) 0.0528(6) Uani 1 1 d .
F14 F 0.76831(16) 0.38144(9) 0.25563(10) 0.0380(5) Uani 1 1 d .
F15 F 0.86405(17) 0.39832(10) 0.37353(10) 0.0454(5) Uani 1 1 d .
F16 F 0.84707(16) 0.49129(9) 0.31277(10) 0.0346(4) Uani 1 1 d .
C1 C 0.2550(3) 0.76870(16) 0.29061(15) 0.0271(7) Uani 1 1 d .
H1A H 0.2443 0.8094 0.3178 0.032 Uiso 1 1 calc R
H1B H 0.2624 0.7309 0.3210 0.032 Uiso 1 1 calc R
C2 C 0.3605(3) 0.78793(15) 0.26878(15) 0.0242(7) Uani 1 1 d .
H2A H 0.3731 0.7465 0.2437 0.029 Uiso 1 1 calc R
H2B H 0.4276 0.8051 0.3114 0.029 Uiso 1 1 calc R
C3 C 0.0137(3) 0.75366(16) 0.23367(15) 0.0245(7) Uani 1 1 d .
C4 C -0.0062(3) 0.82061(16) 0.24169(15) 0.0262(7) Uani 1 1 d .
H4 H 0.0462 0.8595 0.2371 0.031 Uiso 1 1 calc R
C5 C -0.1029(3) 0.82975(17) 0.25638(15) 0.0291(7) Uani 1 1 d .
H5 H -0.1167 0.8753 0.2620 0.035 Uiso 1 1 calc R
C6 C -0.1800(3) 0.77345(18) 0.26305(15) 0.0298(7) Uani 1 1 d .
C7 C -0.1571(3) 0.70766(17) 0.25481(16) 0.0305(7) Uani 1 1 d .
H7 H -0.2093 0.6690 0.2599 0.037 Uiso 1 1 calc R
C8 C -0.0615(3) 0.69566(16) 0.23940(15) 0.0266(7) Uani 1 1 d .
C9 C -0.2855(3) 0.7832(2) 0.27934(19) 0.0416(9) Uani 1 1 d .
H9A H -0.3487 0.7452 0.2529 0.062 Uiso 1 1 calc R
H9B H -0.3035 0.8276 0.2653 0.062 Uiso 1 1 calc R
H9C H -0.2728 0.7833 0.3304 0.062 Uiso 1 1 calc R
C10 C -0.0458(3) 0.62172(17) 0.22786(19) 0.0385(8) Uani 1 1 d .
H10A H -0.0831 0.6028 0.1778 0.058 Uiso 1 1 calc R
H10B H -0.0793 0.5931 0.2576 0.058 Uiso 1 1 calc R
H10C H 0.0352 0.6215 0.2408 0.058 Uiso 1 1 calc R
C11 C 0.3443(3) 0.93115(15) 0.26782(15) 0.0224(6) Uani 1 1 d .
C12 C 0.2597(3) 0.96902(16) 0.24787(16) 0.0268(7) Uani 1 1 d .
H12 H 0.2035 0.9575 0.2024 0.032 Uiso 1 1 calc R
C13 C 0.2575(3) 1.02374(16) 0.29470(16) 0.0302(7) Uani 1 1 d .
H13 H 0.1999 1.0498 0.2812 0.036 Uiso 1 1 calc R
C14 C 0.3382(3) 1.04032(16) 0.36036(16) 0.0324(8) Uani 1 1 d .
H14 H 0.3356 1.0777 0.3921 0.039 Uiso 1 1 calc R
C15 C 0.4237(3) 1.00316(16) 0.38116(16) 0.0297(7) Uani 1 1 d .
H15 H 0.4795 1.0149 0.4267 0.036 Uiso 1 1 calc R
C16 C 0.4264(3) 0.94866(16) 0.33446(15) 0.0252(7) Uani 1 1 d .
H16 H 0.4847 0.9231 0.3480 0.030 Uiso 1 1 calc R
C17 C 0.4622(3) 0.87020(16) 0.17918(15) 0.0240(6) Uani 1 1 d .
C18 C 0.5421(3) 0.93191(17) 0.19820(17) 0.0315(7) Uani 1 1 d .
H18 H 0.5361 0.9676 0.2304 0.038 Uiso 1 1 calc R
C19 C 0.6309(3) 0.94178(19) 0.17037(18) 0.0372(8) Uani 1 1 d .
H19 H 0.6862 0.9839 0.1840 0.045 Uiso 1 1 calc R
C20 C 0.6387(3) 0.8901(2) 0.12260(19) 0.0408(9) Uani 1 1 d .
H20 H 0.6981 0.8971 0.1024 0.049 Uiso 1 1 calc R
C21 C 0.5598(3) 0.8283(2) 0.10438(19) 0.0399(9) Uani 1 1 d .
H21 H 0.5659 0.7927 0.0721 0.048 Uiso 1 1 calc R
C22 C 0.4722(3) 0.81769(18) 0.13257(17) 0.0321(8) Uani 1 1 d .
H22 H 0.4190 0.7748 0.1203 0.038 Uiso 1 1 calc R
C23 C -0.0289(3) 0.81110(18) -0.02476(15) 0.0322(8) Uani 1 1 d .
H23A H 0.0001 0.7768 -0.0491 0.039 Uiso 1 1 calc R
H23B H -0.1072 0.8116 -0.0542 0.039 Uiso 1 1 calc R
C24 C 0.0459(3) 0.88251(17) -0.01366(16) 0.0328(8) Uani 1 1 d .
H24A H 0.0170 0.9166 0.0110 0.039 Uiso 1 1 calc R
H24B H 0.0466 0.8976 -0.0600 0.039 Uiso 1 1 calc R
C25 C -0.0830(3) 0.69722(16) 0.04691(15) 0.0273(7) Uani 1 1 d .
C26 C -0.1984(3) 0.6758(2) 0.03675(19) 0.0425(9) Uani 1 1 d .
C27 C -0.2414(3) 0.6051(2) 0.0255(2) 0.0477(10) Uani 1 1 d .
H27 H -0.3201 0.5893 0.0175 0.057 Uiso 1 1 calc R
C28 C -0.1752(3) 0.55577(19) 0.02517(18) 0.0395(9) Uani 1 1 d .
C29 C -0.0613(3) 0.57926(17) 0.03554(16) 0.0334(8) Uani 1 1 d .
H29 H -0.0146 0.5466 0.0351 0.040 Uiso 1 1 calc R
C30 C -0.0143(3) 0.64944(17) 0.04659(15) 0.0304(7) Uani 1 1 d .
H30 H 0.0642 0.6650 0.0539 0.037 Uiso 1 1 calc R
C31 C -0.2731(3) 0.7271(2) 0.0409(3) 0.0718(15) Uani 1 1 d .
H31A H -0.2471 0.7523 0.0889 0.108 Uiso 1 1 calc R
H31B H -0.3515 0.7020 0.0298 0.108 Uiso 1 1 calc R
H31C H -0.2688 0.7600 0.0066 0.108 Uiso 1 1 calc R
C32 C -0.2266(4) 0.47950(19) 0.0177(2) 0.0540(11) Uani 1 1 d .
H32A H -0.1776 0.4522 0.0034 0.081 Uiso 1 1 calc R
H32B H -0.3015 0.4693 -0.0185 0.081 Uiso 1 1 calc R
H32C H -0.2339 0.4674 0.0632 0.081 Uiso 1 1 calc R
C33 C 0.2367(3) 0.82717(16) -0.02037(15) 0.0251(7) Uani 1 1 d .
C34 C 0.2473(3) 0.75905(16) -0.01156(16) 0.0286(7) Uani 1 1 d .
H34 H 0.2341 0.7393 0.0281 0.034 Uiso 1 1 calc R
C35 C 0.2770(3) 0.72006(17) -0.06066(18) 0.0379(9) Uani 1 1 d .
H35 H 0.2850 0.6737 -0.0542 0.045 Uiso 1 1 calc R
C36 C 0.2949(3) 0.74768(19) -0.11842(18) 0.0412(9) Uani 1 1 d .
H36 H 0.3155 0.7206 -0.1518 0.049 Uiso 1 1 calc R
C37 C 0.2830(3) 0.81544(17) -0.12828(16) 0.0334(8) Uani 1 1 d .
H37 H 0.2951 0.8345 -0.1686 0.040 Uiso 1 1 calc R
C38 C 0.2536(3) 0.85514(17) -0.07958(15) 0.0289(7) Uani 1 1 d .
H38 H 0.2450 0.9013 -0.0865 0.035 Uiso 1 1 calc R
C39 C 0.2727(3) 0.96475(16) 0.05721(15) 0.0272(7) Uani 1 1 d .
C40 C 0.3821(3) 0.97756(17) 0.05426(16) 0.0302(7) Uani 1 1 d .
H40 H 0.4145 0.9401 0.0435 0.036 Uiso 1 1 calc R
C41 C 0.4439(3) 1.04472(18) 0.06698(17) 0.0354(8) Uani 1 1 d .
H41 H 0.5186 1.0532 0.0644 0.042 Uiso 1 1 calc R
C42 C 0.3982(3) 1.10039(18) 0.08354(18) 0.0389(9) Uani 1 1 d .
H42 H 0.4409 1.1466 0.0917 0.047 Uiso 1 1 calc R
C43 C 0.2900(3) 1.08726(18) 0.08797(18) 0.0391(9) Uani 1 1 d .
H43 H 0.2586 1.1249 0.0998 0.047 Uiso 1 1 calc R
C44 C 0.2266(3) 1.02030(17) 0.07542(16) 0.0327(8) Uani 1 1 d .
H44 H 0.1525 1.0119 0.0791 0.039 Uiso 1 1 calc R
C45 C 1.0069(3) 0.83895(16) 0.71803(16) 0.0276(7) Uani 1 1 d .
H45A H 1.0476 0.8116 0.7534 0.033 Uiso 1 1 calc R
H45B H 1.0282 0.8884 0.7386 0.033 Uiso 1 1 calc R
C46 C 0.8804(3) 0.81298(15) 0.69814(16) 0.0260(7) Uani 1 1 d .
H46A H 0.8404 0.8404 0.6626 0.031 Uiso 1 1 calc R
H46B H 0.8562 0.8184 0.7406 0.031 Uiso 1 1 calc R
C47 C 1.1903(3) 0.82880(15) 0.66599(15) 0.0234(6) Uani 1 1 d .
C48 C 1.2662(3) 0.88979(16) 0.66736(16) 0.0298(7) Uani 1 1 d .
C49 C 1.3810(3) 0.88681(18) 0.68920(18) 0.0359(8) Uani 1 1 d .
H49 H 1.4346 0.9275 0.6901 0.043 Uiso 1 1 calc R
C50 C 1.4209(3) 0.82764(19) 0.70966(17) 0.0331(8) Uani 1 1 d .
C51 C 1.3419(3) 0.76805(17) 0.70672(16) 0.0293(7) Uani 1 1 d .
H51 H 1.3666 0.7266 0.7195 0.035 Uiso 1 1 calc R
C52 C 1.2279(3) 0.76843(16) 0.68542(15) 0.0249(7) Uani 1 1 d .
H52 H 1.1747 0.7274 0.6840 0.030 Uiso 1 1 calc R
C53 C 1.2289(3) 0.95534(17) 0.64331(19) 0.0396(9) Uani 1 1 d .
H53A H 1.2957 0.9918 0.6491 0.059 Uiso 1 1 calc R
H53B H 1.1849 0.9706 0.6720 0.059 Uiso 1 1 calc R
H53C H 1.1821 0.9461 0.5932 0.059 Uiso 1 1 calc R
C54 C 1.5450(3) 0.8276(2) 0.7326(2) 0.0515(11) Uani 1 1 d .
H54A H 1.5603 0.7909 0.7629 0.077 Uiso 1 1 calc R
H54B H 1.5877 0.8727 0.7592 0.077 Uiso 1 1 calc R
H54C H 1.5682 0.8190 0.6907 0.077 Uiso 1 1 calc R
C55 C 0.8962(2) 0.67635(15) 0.73703(14) 0.0217(6) Uani 1 1 d .
C56 C 0.9861(3) 0.64309(17) 0.74433(16) 0.0296(7) Uani 1 1 d .
H56 H 1.0220 0.6435 0.7088 0.036 Uiso 1 1 calc R
C57 C 1.0240(3) 0.6092(2) 0.80322(18) 0.0404(9) Uani 1 1 d .
H57 H 1.0871 0.5878 0.8086 0.048 Uiso 1 1 calc R
C58 C 0.9700(3) 0.6066(2) 0.85367(18) 0.0409(9) Uani 1 1 d .
H58 H 0.9940 0.5817 0.8928 0.049 Uiso 1 1 calc R
C59 C 0.8809(3) 0.64009(19) 0.84790(17) 0.0370(8) Uani 1 1 d .
H59 H 0.8448 0.6388 0.8834 0.044 Uiso 1 1 calc R
C60 C 0.8445(3) 0.67546(17) 0.79026(16) 0.0290(7) Uani 1 1 d .
H60 H 0.7844 0.6992 0.7867 0.035 Uiso 1 1 calc R
C61 C 0.6927(2) 0.69578(15) 0.63129(14) 0.0197(6) Uani 1 1 d .
C62 C 0.6287(3) 0.73985(16) 0.59401(15) 0.0254(7) Uani 1 1 d .
H62 H 0.6653 0.7826 0.5841 0.030 Uiso 1 1 calc R
C63 C 0.5111(3) 0.72136(18) 0.57124(17) 0.0320(8) Uani 1 1 d .
H63 H 0.4676 0.7513 0.5453 0.038 Uiso 1 1 calc R
C64 C 0.4574(3) 0.66000(18) 0.58602(17) 0.0324(8) Uani 1 1 d .
H64 H 0.3770 0.6483 0.5716 0.039 Uiso 1 1 calc R
C65 C 0.5206(3) 0.61532(18) 0.62192(17) 0.0314(7) Uani 1 1 d .
H65 H 0.4835 0.5724 0.6311 0.038 Uiso 1 1 calc R
C66 C 0.6383(3) 0.63302(16) 0.64455(15) 0.0253(7) Uani 1 1 d .
H66 H 0.6814 0.6022 0.6691 0.030 Uiso 1 1 calc R
C67 C 0.9850(3) 0.64931(15) 0.43688(15) 0.0244(7) Uani 1 1 d .
H67A H 0.9235 0.6652 0.4017 0.029 Uiso 1 1 calc R
H67B H 1.0375 0.6359 0.4128 0.029 Uiso 1 1 calc R
C68 C 0.9364(2) 0.58822(15) 0.46827(15) 0.0217(6) Uani 1 1 d .
H68A H 0.9982 0.5723 0.5031 0.026 Uiso 1 1 calc R
H68B H 0.8948 0.5492 0.4303 0.026 Uiso 1 1 calc R
C69 C 1.0584(2) 0.79787(15) 0.47176(14) 0.0210(6) Uani 1 1 d .
C70 C 1.1600(2) 0.83483(15) 0.46673(14) 0.0215(6) Uani 1 1 d .
C71 C 1.1589(3) 0.89997(16) 0.44370(15) 0.0242(6) Uani 1 1 d .
H71 H 1.2264 0.9260 0.4389 0.029 Uiso 1 1 calc R
C72 C 1.0619(3) 0.92830(15) 0.42734(15) 0.0235(6) Uani 1 1 d .
C73 C 0.9627(3) 0.88934(16) 0.43235(15) 0.0246(7) Uani 1 1 d .
H73 H 0.8954 0.9073 0.4201 0.029 Uiso 1 1 calc R
C74 C 0.9612(3) 0.82476(16) 0.45500(15) 0.0238(6) Uani 1 1 d .
H74 H 0.8933 0.7987 0.4591 0.029 Uiso 1 1 calc R
C75 C 1.2683(3) 0.80787(17) 0.48684(16) 0.0283(7) Uani 1 1 d .
H75A H 1.2943 0.8060 0.5382 0.042 Uiso 1 1 calc R
H75B H 1.3263 0.8389 0.4738 0.042 Uiso 1 1 calc R
H75C H 1.2546 0.7612 0.4616 0.042 Uiso 1 1 calc R
C76 C 1.0656(3) 0.99987(16) 0.40430(17) 0.0333(8) Uani 1 1 d .
H76A H 1.1430 1.0274 0.4239 0.050 Uiso 1 1 calc R
H76B H 1.0146 1.0228 0.4217 0.050 Uiso 1 1 calc R
H76C H 1.0416 0.9959 0.3523 0.050 Uiso 1 1 calc R
C77 C 0.7203(2) 0.62885(15) 0.44091(14) 0.0197(6) Uani 1 1 d .
C78 C 0.6706(3) 0.57864(15) 0.38193(15) 0.0264(7) Uani 1 1 d .
H78 H 0.7017 0.5387 0.3780 0.032 Uiso 1 1 calc R
C79 C 0.5750(3) 0.58715(16) 0.32864(16) 0.0283(7) Uani 1 1 d .
H79 H 0.5412 0.5530 0.2882 0.034 Uiso 1 1 calc R
C80 C 0.5294(3) 0.64452(16) 0.33423(16) 0.0259(7) Uani 1 1 d .
H80 H 0.4636 0.6498 0.2980 0.031 Uiso 1 1 calc R
C81 C 0.5795(3) 0.69499(16) 0.39282(16) 0.0271(7) Uani 1 1 d .
H81 H 0.5477 0.7347 0.3965 0.032 Uiso 1 1 calc R
C82 C 0.6755(2) 0.68785(15) 0.44579(15) 0.0214(6) Uani 1 1 d .
H82 H 0.7105 0.7230 0.4852 0.026 Uiso 1 1 calc R
C83 C 0.7910(2) 0.54324(14) 0.55304(15) 0.0199(6) Uani 1 1 d .
C84 C 0.6777(3) 0.51185(16) 0.53429(16) 0.0273(7) Uani 1 1 d .
H84 H 0.6235 0.5273 0.4974 0.033 Uiso 1 1 calc R
C85 C 0.6431(3) 0.45758(17) 0.56944(17) 0.0323(7) Uani 1 1 d .
H85 H 0.5653 0.4358 0.5561 0.039 Uiso 1 1 calc R
C86 C 0.7205(3) 0.43570(17) 0.62286(19) 0.0376(8) Uani 1 1 d .
H86 H 0.6967 0.3996 0.6477 0.045 Uiso 1 1 calc R
C87 C 0.8334(3) 0.4662(2) 0.6406(2) 0.0503(11) Uani 1 1 d .
H87 H 0.8873 0.4502 0.6772 0.060 Uiso 1 1 calc R
C88 C 0.8698(3) 0.51921(18) 0.60654(19) 0.0374(8) Uani 1 1 d .
H88 H 0.9481 0.5395 0.6193 0.045 Uiso 1 1 calc R
B1 B 0.0362(3) 0.99680(19) 0.84267(18) 0.0263(8) Uani 1 1 d .
B2 B 0.6431(3) 0.88238(18) 0.46158(19) 0.0257(8) Uani 1 1 d .
B3 B 0.2674(4) 0.5979(2) 0.1643(2) 0.0378(10) Uani 1 1 d .
B4 B 0.7923(3) 0.42484(19) 0.31801(19) 0.0265(8) Uani 1 1 d .

loop_
_atom_site_aniso_label
_atom_site_aniso_U_11
_atom_site_aniso_U_22
_atom_site_aniso_U_33
_atom_site_aniso_U_23
_atom_site_aniso_U_13
_atom_site_aniso_U_12
Pt1 0.02859(7) 0.02307(6) 0.01357(5) 0.00413(4) 0.00687(5) 0.01474(5)
Pt2 0.01990(6) 0.01338(5) 0.01529(5) 0.00121(4) 0.00676(4) 0.00521(4)
S1 0.0302(4) 0.0255(4) 0.0182(3) 0.0059(3) 0.0070(3) 0.0120(3)
S2 0.0324(4) 0.0301(4) 0.0189(4) 0.0034(3) 0.0058(3) 0.0169(4)
S3 0.0289(4) 0.0152(4) 0.0214(4) -0.0001(3) 0.0094(3) 0.0030(3)
S4 0.0218(4) 0.0203(4) 0.0181(3) 0.0029(3) 0.0082(3) 0.0064(3)
P1 0.0275(4) 0.0220(4) 0.0168(4) 0.0042(3) 0.0075(3) 0.0129(3)
P2 0.0346(5) 0.0265(4) 0.0154(4) 0.0062(3) 0.0091(3) 0.0177(4)
P3 0.0221(4) 0.0175(4) 0.0193(4) 0.0017(3) 0.0098(3) 0.0076(3)
P4 0.0205(4) 0.0147(4) 0.0173(3) 0.0009(3) 0.0049(3) 0.0064(3)
F1 0.111(2) 0.0313(12) 0.0247(10) 0.0070(9) 0.0288(12) 0.0060(12)
F2 0.0470(12) 0.0262(10) 0.0231(9) 0.0045(8) 0.0091(9) 0.0084(9)
F3 0.0339(12) 0.0519(14) 0.0720(16) 0.0334(12) 0.0135(11) 0.0137(10)
F4 0.0623(14) 0.0330(12) 0.0551(14) -0.0086(10) 0.0250(11) 0.0203(11)
F5 0.0336(11) 0.0401(12) 0.0587(14) 0.0160(10) 0.0220(10) 0.0093(9)
F6 0.0599(14) 0.0403(12) 0.0281(10) -0.0009(9) 0.0192(10) 0.0177(10)
F7 0.0334(11) 0.0282(10) 0.0368(11) 0.0063(8) 0.0087(9) 0.0102(8)
F8 0.0498(12) 0.0225(10) 0.0308(10) 0.0030(8) 0.0097(9) 0.0126(9)
F9 0.0674(15) 0.0356(12) 0.0476(13) 0.0123(10) 0.0228(12) 0.0141(11)
F10 0.0635(16) 0.0447(14) 0.0508(14) 0.0027(11) -0.0068(12) -0.0039(12)
F11 0.0679(16) 0.0624(15) 0.0486(14) -0.0027(11) 0.0055(12) 0.0397(13)
F12 0.0528(13) 0.0427(12) 0.0329(11) 0.0060(9) 0.0047(10) 0.0205(10)
F13 0.0444(13) 0.0315(12) 0.0965(18) -0.0058(11) 0.0475(13) 0.0050(10)
F14 0.0453(12) 0.0330(11) 0.0331(11) -0.0100(8) 0.0097(9) 0.0116(9)
F15 0.0500(13) 0.0390(12) 0.0342(11) 0.0065(9) -0.0009(10) 0.0008(10)
F16 0.0401(11) 0.0261(10) 0.0360(11) 0.0034(8) 0.0155(9) -0.0027(9)
C1 0.0393(19) 0.0262(17) 0.0152(14) 0.0068(12) 0.0039(13) 0.0121(15)
C2 0.0321(17) 0.0219(16) 0.0192(14) 0.0061(12) 0.0042(13) 0.0129(13)
C3 0.0281(17) 0.0311(18) 0.0161(14) 0.0058(12) 0.0077(13) 0.0086(14)
C4 0.0343(18) 0.0230(16) 0.0207(15) 0.0001(12) 0.0088(13) 0.0051(14)
C5 0.040(2) 0.0304(18) 0.0224(16) 0.0029(13) 0.0157(14) 0.0127(15)
C6 0.0330(18) 0.042(2) 0.0179(15) 0.0050(14) 0.0113(14) 0.0095(16)
C7 0.0367(19) 0.0345(19) 0.0224(16) 0.0110(14) 0.0122(14) 0.0050(15)
C8 0.0299(17) 0.0306(18) 0.0196(15) 0.0090(13) 0.0055(13) 0.0095(14)
C9 0.047(2) 0.052(2) 0.036(2) 0.0093(17) 0.0223(18) 0.0171(19)
C10 0.045(2) 0.032(2) 0.042(2) 0.0171(16) 0.0141(17) 0.0116(17)
C11 0.0297(17) 0.0212(15) 0.0217(15) 0.0058(12) 0.0131(13) 0.0091(13)
C12 0.0360(18) 0.0264(17) 0.0185(15) 0.0025(12) 0.0049(13) 0.0150(14)
C13 0.045(2) 0.0276(17) 0.0258(16) 0.0048(13) 0.0147(15) 0.0215(16)
C14 0.052(2) 0.0243(17) 0.0246(16) 0.0008(13) 0.0159(16) 0.0128(16)
C15 0.0384(19) 0.0303(18) 0.0194(15) 0.0002(13) 0.0094(14) 0.0056(15)
C16 0.0311(17) 0.0260(17) 0.0208(15) 0.0057(12) 0.0084(13) 0.0107(14)
C17 0.0263(16) 0.0289(17) 0.0200(15) 0.0039(12) 0.0087(13) 0.0117(14)
C18 0.038(2) 0.0336(19) 0.0256(17) 0.0043(14) 0.0133(15) 0.0089(16)
C19 0.0326(19) 0.046(2) 0.0323(19) 0.0043(16) 0.0123(16) 0.0025(16)
C20 0.033(2) 0.060(3) 0.037(2) 0.0073(18) 0.0173(16) 0.0151(19)
C21 0.039(2) 0.047(2) 0.040(2) -0.0010(17) 0.0197(17) 0.0160(18)
C22 0.0282(18) 0.037(2) 0.0321(18) -0.0013(15) 0.0078(14) 0.0154(15)
C23 0.0358(19) 0.046(2) 0.0167(15) 0.0069(14) 0.0030(14) 0.0213(17)
C24 0.045(2) 0.041(2) 0.0224(16) 0.0154(14) 0.0112(15) 0.0277(17)
C25 0.0317(18) 0.0323(18) 0.0183(15) -0.0002(13) 0.0046(13) 0.0151(15)
C26 0.036(2) 0.044(2) 0.042(2) -0.0102(17) 0.0023(17) 0.0189(18)
C27 0.033(2) 0.048(2) 0.054(2) -0.0128(19) 0.0073(18) 0.0089(18)
C28 0.050(2) 0.038(2) 0.0266(18) -0.0049(15) 0.0085(17) 0.0111(18)
C29 0.049(2) 0.0306(19) 0.0220(16) -0.0002(14) 0.0090(15) 0.0168(17)
C30 0.0389(19) 0.0349(19) 0.0202(15) 0.0026(13) 0.0081(14) 0.0174(16)
C31 0.038(2) 0.063(3) 0.107(4) -0.025(3) 0.013(3) 0.023(2)
C32 0.062(3) 0.038(2) 0.053(3) -0.0156(19) 0.014(2) 0.002(2)
C33 0.0315(17) 0.0279(17) 0.0163(14) -0.0019(12) 0.0060(13) 0.0119(14)
C34 0.0352(18) 0.0296(18) 0.0246(16) 0.0036(13) 0.0124(14) 0.0112(15)
C35 0.057(2) 0.0227(18) 0.042(2) 0.0003(15) 0.0261(19) 0.0116(17)
C36 0.053(2) 0.039(2) 0.035(2) -0.0118(16) 0.0247(18) 0.0062(18)
C37 0.046(2) 0.035(2) 0.0208(16) -0.0012(14) 0.0149(15) 0.0056(16)
C38 0.041(2) 0.0294(18) 0.0186(15) 0.0036(13) 0.0093(14) 0.0141(15)
C39 0.046(2) 0.0266(17) 0.0162(14) 0.0087(12) 0.0127(14) 0.0191(15)
C40 0.045(2) 0.0307(18) 0.0233(16) 0.0034(13) 0.0179(15) 0.0159(16)
C41 0.047(2) 0.035(2) 0.0307(18) 0.0027(15) 0.0224(16) 0.0064(17)
C42 0.061(3) 0.0265(19) 0.0313(19) 0.0054(15) 0.0183(18) 0.0082(17)
C43 0.061(3) 0.0260(19) 0.0335(19) 0.0029(15) 0.0113(18) 0.0226(18)
C44 0.045(2) 0.0325(19) 0.0270(17) 0.0081(14) 0.0122(15) 0.0228(17)
C45 0.0339(18) 0.0230(16) 0.0267(16) -0.0087(13) 0.0144(14) 0.0043(14)
C46 0.0331(18) 0.0200(16) 0.0291(16) -0.0016(13) 0.0150(14) 0.0091(13)
C47 0.0280(17) 0.0243(16) 0.0181(14) -0.0017(12) 0.0115(13) 0.0001(13)
C48 0.0378(19) 0.0259(17) 0.0270(16) -0.0035(13) 0.0191(15) -0.0031(15)
C49 0.037(2) 0.0273(19) 0.040(2) -0.0085(15) 0.0226(17) -0.0142(15)
C50 0.0272(18) 0.043(2) 0.0261(17) -0.0113(15) 0.0128(14) -0.0030(15)
C51 0.0293(18) 0.0352(19) 0.0235(16) -0.0037(14) 0.0109(14) 0.0056(15)
C52 0.0289(17) 0.0239(16) 0.0207(15) -0.0016(12) 0.0093(13) 0.0021(13)
C53 0.048(2) 0.0229(18) 0.045(2) 0.0017(15) 0.0198(18) -0.0058(16)
C54 0.032(2) 0.070(3) 0.049(2) -0.015(2) 0.0191(18) -0.0002(19)
C55 0.0242(16) 0.0254(16) 0.0151(13) 0.0001(12) 0.0060(12) 0.0058(13)
C56 0.0326(18) 0.0369(19) 0.0279(17) 0.0123(14) 0.0157(14) 0.0156(15)
C57 0.040(2) 0.057(2) 0.036(2) 0.0234(18) 0.0159(17) 0.0283(19)
C58 0.045(2) 0.053(2) 0.0273(18) 0.0197(17) 0.0087(16) 0.0166(19)
C59 0.042(2) 0.053(2) 0.0201(16) 0.0074(15) 0.0145(15) 0.0126(18)
C60 0.0295(17) 0.0398(19) 0.0214(15) 0.0024(14) 0.0108(14) 0.0124(15)
C61 0.0223(15) 0.0213(15) 0.0184(14) 0.0007(11) 0.0095(12) 0.0069(12)
C62 0.0277(17) 0.0271(17) 0.0264(16) 0.0053(13) 0.0120(13) 0.0118(14)
C63 0.0313(18) 0.039(2) 0.0312(17) 0.0077(15) 0.0097(15) 0.0201(16)
C64 0.0217(17) 0.044(2) 0.0305(18) -0.0018(15) 0.0085(14) 0.0060(15)
C65 0.0278(18) 0.0326(19) 0.0314(18) 0.0024(14) 0.0106(14) -0.0011(15)
C66 0.0281(17) 0.0250(17) 0.0230(15) 0.0039(13) 0.0073(13) 0.0072(13)
C67 0.0276(17) 0.0265(17) 0.0190(14) -0.0026(12) 0.0081(13) 0.0058(13)
C68 0.0218(15) 0.0198(15) 0.0219(15) -0.0032(12) 0.0051(12) 0.0059(12)
C69 0.0251(16) 0.0234(16) 0.0146(13) 0.0035(11) 0.0058(12) 0.0060(13)
C70 0.0233(15) 0.0262(16) 0.0155(13) 0.0019(12) 0.0075(12) 0.0047(13)
C71 0.0255(16) 0.0264(17) 0.0213(15) 0.0050(12) 0.0102(13) 0.0016(13)
C72 0.0328(17) 0.0226(16) 0.0161(14) 0.0048(12) 0.0076(13) 0.0078(13)
C73 0.0282(17) 0.0283(17) 0.0216(15) 0.0083(13) 0.0091(13) 0.0131(14)
C74 0.0221(16) 0.0283(17) 0.0224(15) 0.0059(13) 0.0086(13) 0.0049(13)
C75 0.0258(17) 0.0366(19) 0.0273(16) 0.0084(14) 0.0126(14) 0.0102(14)
C76 0.045(2) 0.0261(18) 0.0298(18) 0.0102(14) 0.0101(16) 0.0098(15)
C77 0.0206(15) 0.0211(15) 0.0190(14) 0.0050(11) 0.0079(12) 0.0048(12)
C78 0.0323(18) 0.0215(16) 0.0240(16) 0.0019(12) 0.0040(14) 0.0111(14)
C79 0.0312(18) 0.0259(17) 0.0209(15) -0.0011(13) 0.0009(13) 0.0030(14)
C80 0.0238(16) 0.0280(17) 0.0236(16) 0.0108(13) 0.0030(13) 0.0045(13)
C81 0.0258(17) 0.0243(17) 0.0323(17) 0.0097(13) 0.0073(14) 0.0096(13)
C82 0.0226(15) 0.0201(15) 0.0225(15) 0.0034(12) 0.0078(12) 0.0056(12)
C83 0.0228(15) 0.0148(14) 0.0217(14) 0.0021(11) 0.0058(12) 0.0053(12)
C84 0.0282(17) 0.0259(17) 0.0287(17) 0.0106(13) 0.0080(14) 0.0074(14)
C85 0.0299(18) 0.0291(18) 0.0368(19) 0.0065(15) 0.0113(15) 0.0010(15)
C86 0.044(2) 0.0259(18) 0.042(2) 0.0193(16) 0.0121(17) 0.0033(16)
C87 0.044(2) 0.050(3) 0.050(2) 0.032(2) -0.0001(19) 0.011(2)
C88 0.0253(18) 0.036(2) 0.044(2) 0.0207(17) 0.0008(16) 0.0026(15)
B1 0.040(2) 0.0238(19) 0.0202(17) 0.0055(14) 0.0119(16) 0.0144(17)
B2 0.031(2) 0.0239(19) 0.0252(18) 0.0032(14) 0.0116(15) 0.0085(16)
B3 0.043(3) 0.031(2) 0.031(2) 0.0011(17) -0.0029(18) 0.0123(19)
B4 0.0235(18) 0.0262(19) 0.0304(19) -0.0020(15) 0.0113(15) 0.0040(15)

loop_
_atom_type_symbol
_atom_type_description
_atom_type_scat_dispersion_real
_atom_type_scat_dispersion_imag
_atom_type_scat_source
C C 0.0033 0.0016 'International Tables Vol C Tables 4.2.6.8 and 6.1.1.4'
H H 0.0000 0.0000 'International Tables Vol C Tables 4.2.6.8 and 6.1.1.4'
B B 0.0013 0.0007 'International Tables Vol C Tables 4.2.6.8 and 6.1.1.4'
F F 0.0171 0.0103 'International Tables Vol C Tables 4.2.6.8 and 6.1.1.4'
P P 0.1023 0.0942 'International Tables Vol C Tables 4.2.6.8 and 6.1.1.4'
S S 0.1246 0.1234 'International Tables Vol C Tables 4.2.6.8 and 6.1.1.4'
Pt Pt -1.7033 8.3905 'International Tables Vol C Tables 4.2.6.8 and 6.1.1.4'

loop_
_geom_angle_atom_site_label_1
_geom_angle_atom_site_label_2
_geom_angle_atom_site_label_3
_geom_angle
P1 Pt1 P2 98.86(3)
P1 Pt1 S1 86.23(3)
P2 Pt1 S1 170.72(3)
P1 Pt1 S2 169.68(3)
P2 Pt1 S2 85.75(3)
S1 Pt1 S2 90.53(3)
P4 Pt2 P3 99.66(3)
P4 Pt2 S3 171.04(3)
P3 Pt2 S3 86.25(3)
P4 Pt2 S4 85.89(3)
P3 Pt2 S4 173.18(3)
S3 Pt2 S4 88.73(3)
C3 S1 C1 105.14(14)
C3 S1 Pt1 109.22(10)
C1 S1 Pt1 104.90(10)
C25 S2 C23 103.28(15)
C25 S2 Pt1 113.31(10)
C23 S2 Pt1 104.01(11)
C47 S3 C45 104.28(14)
C47 S3 Pt2 109.41(10)
C45 S3 Pt2 104.18(10)
C69 S4 C67 105.25(13)
C69 S4 Pt2 106.20(9)
C67 S4 Pt2 104.59(10)
C17 P1 C11 109.88(14)
C17 P1 C2 106.88(14)
C11 P1 C2 104.22(13)
C17 P1 Pt1 119.22(10)
C11 P1 Pt1 110.40(10)
C2 P1 Pt1 105.00(10)
C39 P2 C33 107.37(14)
C39 P2 C24 106.18(15)
C33 P2 C24 103.24(14)
C39 P2 Pt1 121.46(10)
C33 P2 Pt1 111.65(10)
C24 P2 Pt1 105.28(11)
C55 P3 C61 106.79(14)
C55 P3 C46 104.12(14)
C61 P3 C46 106.12(13)
C55 P3 Pt2 114.11(10)
C61 P3 Pt2 120.13(9)
C46 P3 Pt2 104.08(10)
C83 P4 C77 107.33(13)
C83 P4 C68 106.99(13)
C77 P4 C68 105.19(13)
C83 P4 Pt2 119.37(9)
C77 P4 Pt2 112.44(10)
C68 P4 Pt2 104.46(10)
C2 C1 S1 107.7(2)
C2 C1 H1A 110.2
S1 C1 H1A 110.2
C2 C1 H1B 110.2
S1 C1 H1B 110.2
H1A C1 H1B 108.5
C1 C2 P1 108.73(19)
C1 C2 H2A 109.9
P1 C2 H2A 109.9
C1 C2 H2B 109.9
P1 C2 H2B 109.9
H2A C2 H2B 108.3
C8 C3 C4 121.9(3)
C8 C3 S1 118.0(2)
C4 C3 S1 120.0(2)
C5 C4 C3 119.3(3)
C5 C4 H4 120.4
C3 C4 H4 120.4
C4 C5 C6 120.9(3)
C4 C5 H5 119.6
C6 C5 H5 119.6
C5 C6 C7 118.2(3)
C5 C6 C9 121.0(3)
C7 C6 C9 120.8(3)
C6 C7 C8 123.2(3)
C6 C7 H7 118.4
C8 C7 H7 118.4
C3 C8 C7 116.6(3)
C3 C8 C10 123.6(3)
C7 C8 C10 119.7(3)
C6 C9 H9A 109.5
C6 C9 H9B 109.5
H9A C9 H9B 109.5
C6 C9 H9C 109.5
H9A C9 H9C 109.5
H9B C9 H9C 109.5
C8 C10 H10A 109.5
C8 C10 H10B 109.5
H10A C10 H10B 109.5
C8 C10 H10C 109.5
H10A C10 H10C 109.5
H10B C10 H10C 109.5
C12 C11 C16 119.6(3)
C12 C11 P1 120.0(2)
C16 C11 P1 120.2(2)
C13 C12 C11 119.6(3)
C13 C12 H12 120.2
C11 C12 H12 120.2
C14 C13 C12 120.4(3)
C14 C13 H13 119.8
C12 C13 H13 119.8
C13 C14 C15 120.8(3)
C13 C14 H14 119.6
C15 C14 H14 119.6
C16 C15 C14 119.0(3)
C16 C15 H15 120.5
C14 C15 H15 120.5
C15 C16 C11 120.5(3)
C15 C16 H16 119.7
C11 C16 H16 119.7
C18 C17 C22 119.6(3)
C18 C17 P1 122.5(2)
C22 C17 P1 117.8(2)
C17 C18 C19 120.3(3)
C17 C18 H18 119.9
C19 C18 H18 119.9
C20 C19 C18 119.8(3)
C20 C19 H19 120.1
C18 C19 H19 120.1
C21 C20 C19 119.9(3)
C21 C20 H20 120.1
C19 C20 H20 120.1
C22 C21 C20 120.7(3)
C22 C21 H21 119.7
C20 C21 H21 119.7
C21 C22 C17 119.8(3)
C21 C22 H22 120.1
C17 C22 H22 120.1
C24 C23 S2 106.8(2)
C24 C23 H23A 110.4
S2 C23 H23A 110.4
C24 C23 H23B 110.4
S2 C23 H23B 110.4
H23A C23 H23B 108.6
C23 C24 P2 107.8(2)
C23 C24 H24A 110.2
P2 C24 H24A 110.2
C23 C24 H24B 110.2
P2 C24 H24B 110.2
H24A C24 H24B 108.5
C30 C25 C26 121.4(3)
C30 C25 S2 121.4(3)
C26 C25 S2 117.1(2)
C27 C26 C25 117.0(3)
C27 C26 C31 120.9(4)
C25 C26 C31 122.0(3)
C26 C27 C28 123.2(4)
C26 C27 H27 118.4
C28 C27 H27 118.4
C29 C28 C27 117.9(3)
C29 C28 C32 121.8(3)
C27 C28 C32 120.2(4)
C30 C29 C28 121.1(3)
C30 C29 H29 119.5
C28 C29 H29 119.5
C29 C30 C25 119.4(3)
C29 C30 H30 120.3
C25 C30 H30 120.3
C26 C31 H31A 109.5
C26 C31 H31B 109.5
H31A C31 H31B 109.5
C26 C31 H31C 109.5
H31A C31 H31C 109.5
H31B C31 H31C 109.5
C28 C32 H32A 109.5
C28 C32 H32B 109.5
H32A C32 H32B 109.5
C28 C32 H32C 109.5
H32A C32 H32C 109.5
H32B C32 H32C 109.5
C34 C33 C38 119.6(3)
C34 C33 P2 120.6(2)
C38 C33 P2 119.6(2)
C35 C34 C33 120.0(3)
C35 C34 H34 120.0
C33 C34 H34 120.0
C36 C35 C34 120.5(3)
C36 C35 H35 119.7
C34 C35 H35 119.7
C35 C36 C37 120.0(3)
C35 C36 H36 120.0
C37 C36 H36 120.0
C38 C37 C36 120.2(3)
C38 C37 H37 119.9
C36 C37 H37 119.9
C37 C38 C33 119.8(3)
C37 C38 H38 120.1
C33 C38 H38 120.1
C40 C39 C44 119.6(3)
C40 C39 P2 121.1(2)
C44 C39 P2 119.2(3)
C41 C40 C39 120.0(3)
C41 C40 H40 120.0
C39 C40 H40 120.0
C40 C41 C42 120.9(3)
C40 C41 H41 119.5
C42 C41 H41 119.5
C43 C42 C41 118.9(3)
C43 C42 H42 120.6
C41 C42 H42 120.6
C42 C43 C44 121.1(3)
C42 C43 H43 119.5
C44 C43 H43 119.5
C43 C44 C39 119.5(3)
C43 C44 H44 120.3
C39 C44 H44 120.3
C46 C45 S3 106.6(2)
C46 C45 H45A 110.4
S3 C45 H45A 110.4
C46 C45 H45B 110.4
S3 C45 H45B 110.4
H45A C45 H45B 108.6
C45 C46 P3 108.80(19)
C45 C46 H46A 109.9
P3 C46 H46A 109.9
C45 C46 H46B 109.9
P3 C46 H46B 109.9
H46A C46 H46B 108.3
C48 C47 C52 121.2(3)
C48 C47 S3 118.6(2)
C52 C47 S3 120.1(2)
C47 C48 C49 116.4(3)
C47 C48 C53 123.0(3)
C49 C48 C53 120.5(3)
C50 C49 C48 123.6(3)
C50 C49 H49 118.2
C48 C49 H49 118.2
C51 C50 C49 117.8(3)
C51 C50 C54 121.0(3)
C49 C50 C54 121.2(3)
C52 C51 C50 120.7(3)
C52 C51 H51 119.7
C50 C51 H51 119.7
C51 C52 C47 120.3(3)
C51 C52 H52 119.9
C47 C52 H52 119.9
C48 C53 H53A 109.5
C48 C53 H53B 109.5
H53A C53 H53B 109.5
C48 C53 H53C 109.5
H53A C53 H53C 109.5
H53B C53 H53C 109.5
C50 C54 H54A 109.5
C50 C54 H54B 109.5
H54A C54 H54B 109.5
C50 C54 H54C 109.5
H54A C54 H54C 109.5
H54B C54 H54C 109.5
C56 C55 C60 119.0(3)
C56 C55 P3 121.4(2)
C60 C55 P3 119.7(2)
C55 C56 C57 120.5(3)
C55 C56 H56 119.8
C57 C56 H56 119.8
C58 C57 C56 119.9(3)
C58 C57 H57 120.0
C56 C57 H57 120.0
C57 C58 C59 120.6(3)
C57 C58 H58 119.7
C59 C58 H58 119.7
C60 C59 C58 119.8(3)
C60 C59 H59 120.1
C58 C59 H59 120.1
C59 C60 C55 120.2(3)
C59 C60 H60 119.9
C55 C60 H60 119.9
C66 C61 C62 119.5(3)
C66 C61 P3 121.0(2)
C62 C61 P3 119.5(2)
C61 C62 C63 120.0(3)
C61 C62 H62 120.0
C63 C62 H62 120.0
C64 C63 C62 120.4(3)
C64 C63 H63 119.8
C62 C63 H63 119.8
C63 C64 C65 119.9(3)
C63 C64 H64 120.1
C65 C64 H64 120.1
C64 C65 C66 120.2(3)
C64 C65 H65 119.9
C66 C65 H65 119.9
C61 C66 C65 120.0(3)
C61 C66 H66 120.0
C65 C66 H66 120.0
C68 C67 S4 106.96(19)
C68 C67 H67A 110.3
S4 C67 H67A 110.3
C68 C67 H67B 110.3
S4 C67 H67B 110.3
H67A C67 H67B 108.6
C67 C68 P4 108.49(19)
C67 C68 H68A 110.0
P4 C68 H68A 110.0
C67 C68 H68B 110.0
P4 C68 H68B 110.0
H68A C68 H68B 108.4
C74 C69 C70 121.7(3)
C74 C69 S4 119.9(2)
C70 C69 S4 118.0(2)
C71 C70 C69 116.9(3)
C71 C70 C75 120.2(3)
C69 C70 C75 122.9(3)
C70 C71 C72 122.2(3)
C70 C71 H71 118.9
C72 C71 H71 118.9
C73 C72 C71 118.8(3)
C73 C72 C76 120.9(3)
C71 C72 C76 120.3(3)
C74 C73 C72 120.3(3)
C74 C73 H73 119.8
C72 C73 H73 119.8
C73 C74 C69 120.1(3)
C73 C74 H74 120.0
C69 C74 H74 120.0
C70 C75 H75A 109.5
C70 C75 H75B 109.5
H75A C75 H75B 109.5
C70 C75 H75C 109.5
H75A C75 H75C 109.5
H75B C75 H75C 109.5
C72 C76 H76A 109.5
C72 C76 H76B 109.5
H76A C76 H76B 109.5
C72 C76 H76C 109.5
H76A C76 H76C 109.5
H76B C76 H76C 109.5
C78 C77 C82 119.9(3)
C78 C77 P4 119.8(2)
C82 C77 P4 120.3(2)
C77 C78 C79 119.8(3)
C77 C78 H78 120.1
C79 C78 H78 120.1
C80 C79 C78 120.3(3)
C80 C79 H79 119.8
C78 C79 H79 119.8
C79 C80 C81 120.0(3)
C79 C80 H80 120.0
C81 C80 H80 120.0
C82 C81 C80 120.4(3)
C82 C81 H81 119.8
C80 C81 H81 119.8
C81 C82 C77 119.6(3)
C81 C82 H82 120.2
C77 C82 H82 120.2
C84 C83 C88 119.2(3)
C84 C83 P4 122.2(2)
C88 C83 P4 118.6(2)
C83 C84 C85 120.1(3)
C83 C84 H84 119.9
C85 C84 H84 119.9
C86 C85 C84 120.2(3)
C86 C85 H85 119.9
C84 C85 H85 119.9
C85 C86 C87 119.6(3)
C85 C86 H86 120.2
C87 C86 H86 120.2
C88 C87 C86 121.4(3)
C88 C87 H87 119.3
C86 C87 H87 119.3
C87 C88 C83 119.6(3)
C87 C88 H88 120.2
C83 C88 H88 120.2
F1 B1 F3 109.9(3)
F1 B1 F4 110.2(3)
F3 B1 F4 109.6(3)
F1 B1 F2 109.1(3)
F3 B1 F2 109.4(3)
F4 B1 F2 108.6(3)
F8 B2 F6 109.7(3)
F8 B2 F5 109.8(3)
F6 B2 F5 108.9(3)
F8 B2 F7 110.6(3)
F6 B2 F7 109.3(3)
F5 B2 F7 108.5(3)
F10 B3 F11 110.3(3)
F10 B3 F12 110.1(4)
F11 B3 F12 109.3(3)
F10 B3 F9 109.2(3)
F11 B3 F9 109.9(4)
F12 B3 F9 107.9(3)
F13 B4 F14 109.3(3)
F13 B4 F16 110.0(3)
F14 B4 F16 110.5(3)
F13 B4 F15 109.6(3)
F14 B4 F15 109.0(3)
F16 B4 F15 108.5(3)

loop_
_geom_bond_atom_site_label_1
_geom_bond_atom_site_label_2
_geom_bond_distance
Pt1 P1 2.2712(8)
Pt1 P2 2.2745(8)
Pt1 S1 2.3366(8)
Pt1 S2 2.3391(8)
Pt2 P4 2.2759(7)
Pt2 P3 2.2791(7)
Pt2 S3 2.3497(7)
Pt2 S4 2.3541(7)
S1 C3 1.788(3)
S1 C1 1.829(3)
S2 C25 1.788(3)
S2 C23 1.824(3)
S3 C47 1.781(3)
S3 C45 1.826(3)
S4 C69 1.792(3)
S4 C67 1.835(3)
P1 C17 1.805(3)
P1 C11 1.808(3)
P1 C2 1.827(3)
P2 C39 1.811(3)
P2 C33 1.815(3)
P2 C24 1.829(3)
P3 C55 1.805(3)
P3 C61 1.806(3)
P3 C46 1.842(3)
P4 C83 1.802(3)
P4 C77 1.809(3)
P4 C68 1.832(3)
F1 B1 1.374(4)
F2 B1 1.406(4)
F3 B1 1.379(4)
F4 B1 1.385(4)
F5 B2 1.395(4)
F6 B2 1.391(4)
F7 B2 1.407(4)
F8 B2 1.376(4)
F9 B3 1.405(5)
F10 B3 1.376(5)
F11 B3 1.377(4)
F12 B3 1.399(4)
F13 B4 1.377(4)
F14 B4 1.382(4)
F15 B4 1.400(4)
F16 B4 1.396(4)
C1 C2 1.522(4)
C1 H1A 0.9900
C1 H1B 0.9900
C2 H2A 0.9900
C2 H2B 0.9900
C3 C8 1.388(4)
C3 C4 1.395(4)
C4 C5 1.381(4)
C4 H4 0.9500
C5 C6 1.385(4)
C5 H5 0.9500
C6 C7 1.388(4)
C6 C9 1.508(4)
C7 C8 1.391(4)
C7 H7 0.9500
C8 C10 1.518(4)
C9 H9A 0.9800
C9 H9B 0.9800
C9 H9C 0.9800
C10 H10A 0.9800
C10 H10B 0.9800
C10 H10C 0.9800
C11 C12 1.390(4)
C11 C16 1.393(4)
C12 C13 1.388(4)
C12 H12 0.9500
C13 C14 1.370(4)
C13 H13 0.9500
C14 C15 1.390(4)
C14 H14 0.9500
C15 C16 1.387(4)
C15 H15 0.9500
C16 H16 0.9500
C17 C18 1.386(4)
C17 C22 1.393(4)
C18 C19 1.387(4)
C18 H18 0.9500
C19 C20 1.385(5)
C19 H19 0.9500
C20 C21 1.381(5)
C20 H20 0.9500
C21 C22 1.378(4)
C21 H21 0.9500
C22 H22 0.9500
C23 C24 1.513(5)
C23 H23A 0.9900
C23 H23B 0.9900
C24 H24A 0.9900
C24 H24B 0.9900
C25 C30 1.392(4)
C25 C26 1.395(5)
C26 C27 1.381(5)
C26 C31 1.517(5)
C27 C28 1.393(5)
C27 H27 0.9500
C28 C29 1.383(5)
C28 C32 1.507(5)
C29 C30 1.381(5)
C29 H29 0.9500
C30 H30 0.9500
C31 H31A 0.9800
C31 H31B 0.9800
C31 H31C 0.9800
C32 H32A 0.9800
C32 H32B 0.9800
C32 H32C 0.9800
C33 C34 1.391(4)
C33 C38 1.392(4)
C34 C35 1.384(4)
C34 H34 0.9500
C35 C36 1.367(5)
C35 H35 0.9500
C36 C37 1.391(5)
C36 H36 0.9500
C37 C38 1.384(4)
C37 H37 0.9500
C38 H38 0.9500
C39 C40 1.384(4)
C39 C44 1.405(4)
C40 C41 1.378(5)
C40 H40 0.9500
C41 C42 1.393(4)
C41 H41 0.9500
C42 C43 1.380(5)
C42 H42 0.9500
C43 C44 1.382(5)
C43 H43 0.9500
C44 H44 0.9500
C45 C46 1.512(4)
C45 H45A 0.9900
C45 H45B 0.9900
C46 H46A 0.9900
C46 H46B 0.9900
C47 C48 1.394(4)
C47 C52 1.394(4)
C48 C49 1.399(5)
C48 C53 1.511(5)
C49 C50 1.389(5)
C49 H49 0.9500
C50 C51 1.388(4)
C50 C54 1.499(5)
C51 C52 1.378(4)
C51 H51 0.9500
C52 H52 0.9500
C53 H53A 0.9800
C53 H53B 0.9800
C53 H53C 0.9800
C54 H54A 0.9800
C54 H54B 0.9800
C54 H54C 0.9800
C55 C56 1.387(4)
C55 C60 1.405(4)
C56 C57 1.389(4)
C56 H56 0.9500
C57 C58 1.375(5)
C57 H57 0.9500
C58 C59 1.385(5)
C58 H58 0.9500
C59 C60 1.384(4)
C59 H59 0.9500
C60 H60 0.9500
C61 C66 1.389(4)
C61 C62 1.391(4)
C62 C63 1.392(4)
C62 H62 0.9500
C63 C64 1.375(5)
C63 H63 0.9500
C64 C65 1.384(5)
C64 H64 0.9500
C65 C66 1.392(4)
C65 H65 0.9500
C66 H66 0.9500
C67 C68 1.514(4)
C67 H67A 0.9900
C67 H67B 0.9900
C68 H68A 0.9900
C68 H68B 0.9900
C69 C74 1.384(4)
C69 C70 1.398(4)
C70 C71 1.393(4)
C70 C75 1.509(4)
C71 C72 1.398(4)
C71 H71 0.9500
C72 C73 1.387(4)
C72 C76 1.510(4)
C73 C74 1.378(4)
C73 H73 0.9500
C74 H74 0.9500
C75 H75A 0.9800
C75 H75B 0.9800
C75 H75C 0.9800
C76 H76A 0.9800
C76 H76B 0.9800
C76 H76C 0.9800
C77 C78 1.391(4)
C77 C82 1.392(4)
C78 C79 1.392(4)
C78 H78 0.9500
C79 C80 1.370(4)
C79 H79 0.9500
C80 C81 1.389(4)
C80 H80 0.9500
C81 C82 1.384(4)
C81 H81 0.9500
C82 H82 0.9500
C83 C84 1.383(4)
C83 C88 1.395(4)
C84 C85 1.396(4)
C84 H84 0.9500
C85 C86 1.364(4)
C85 H85 0.9500
C86 C87 1.376(5)
C86 H86 0.9500
C87 C88 1.370(5)
C87 H87 0.9500
C88 H88 0.9500

loop_
_geom_torsion_atom_site_label_1
_geom_torsion_atom_site_label_2
_geom_torsion_atom_site_label_3
_geom_torsion_atom_site_label_4
_geom_torsion
P1 Pt1 S1 C3 122.59(11)
P2 Pt1 S1 C3 -113.83(19)
S2 Pt1 S1 C3 -47.60(11)
P1 Pt1 S1 C1 10.32(10)
P2 Pt1 S1 C1 133.89(19)
S2 Pt1 S1 C1 -159.88(10)
P1 Pt1 S2 C25 -117.14(18)
P2 Pt1 S2 C25 125.88(11)
S1 Pt1 S2 C25 -45.60(11)
P1 Pt1 S2 C23 131.43(18)
P2 Pt1 S2 C23 14.46(11)
S1 Pt1 S2 C23 -157.03(11)
P4 Pt2 S3 C47 -104.33(19)
P3 Pt2 S3 C47 124.07(10)
S4 Pt2 S3 C47 -51.31(10)
P4 Pt2 S3 C45 144.64(18)
P3 Pt2 S3 C45 13.05(11)
S4 Pt2 S3 C45 -162.33(11)
P4 Pt2 S4 C69 121.04(10)
P3 Pt2 S4 C69 -94.4(2)
S3 Pt2 S4 C69 -51.79(10)
P4 Pt2 S4 C67 10.02(10)
P3 Pt2 S4 C67 154.6(2)
S3 Pt2 S4 C67 -162.81(10)
P2 Pt1 P1 C17 -36.35(12)
S1 Pt1 P1 C17 135.83(12)
S2 Pt1 P1 C17 -152.27(17)
P2 Pt1 P1 C11 92.23(10)
S1 Pt1 P1 C11 -95.58(10)
S2 Pt1 P1 C11 -23.7(2)
P2 Pt1 P1 C2 -155.99(10)
S1 Pt1 P1 C2 16.19(10)
S2 Pt1 P1 C2 88.10(18)
P1 Pt1 P2 C39 -37.01(12)
S1 Pt1 P2 C39 -159.72(19)
S2 Pt1 P2 C39 133.69(12)
P1 Pt1 P2 C33 91.26(11)
S1 Pt1 P2 C33 -31.4(2)
S2 Pt1 P2 C33 -98.03(11)
P1 Pt1 P2 C24 -157.39(11)
S1 Pt1 P2 C24 79.9(2)
S2 Pt1 P2 C24 13.31(11)
P4 Pt2 P3 C55 88.32(11)
S3 Pt2 P3 C55 -98.47(11)
S4 Pt2 P3 C55 -55.8(2)
P4 Pt2 P3 C61 -40.41(11)
S3 Pt2 P3 C61 132.81(11)
S4 Pt2 P3 C61 175.5(2)
P4 Pt2 P3 C46 -158.86(11)
S3 Pt2 P3 C46 14.35(11)
S4 Pt2 P3 C46 57.1(2)
P3 Pt2 P4 C83 -39.38(11)
S3 Pt2 P4 C83 -170.18(17)
S4 Pt2 P4 C83 136.61(11)
P3 Pt2 P4 C77 87.65(10)
S3 Pt2 P4 C77 -43.1(2)
S4 Pt2 P4 C77 -96.35(10)
P3 Pt2 P4 C68 -158.82(10)
S3 Pt2 P4 C68 70.39(19)
S4 Pt2 P4 C68 17.18(10)
C3 S1 C1 C2 -156.3(2)
Pt1 S1 C1 C2 -41.2(2)
S1 C1 C2 P1 57.8(2)
C17 P1 C2 C1 -174.5(2)
C11 P1 C2 C1 69.2(2)
Pt1 P1 C2 C1 -46.9(2)
C1 S1 C3 C8 -108.1(2)
Pt1 S1 C3 C8 139.8(2)
C1 S1 C3 C4 76.0(3)
Pt1 S1 C3 C4 -36.1(3)
C8 C3 C4 C5 0.6(4)
S1 C3 C4 C5 176.4(2)
C3 C4 C5 C6 -0.1(4)
C4 C5 C6 C7 0.2(4)
C4 C5 C6 C9 179.8(3)
C5 C6 C7 C8 -0.8(5)
C9 C6 C7 C8 179.6(3)
C4 C3 C8 C7 -1.1(4)
S1 C3 C8 C7 -177.0(2)
C4 C3 C8 C10 177.2(3)
S1 C3 C8 C10 1.3(4)
C6 C7 C8 C3 1.2(5)
C6 C7 C8 C10 -177.2(3)
C17 P1 C11 C12 115.5(3)
C2 P1 C11 C12 -130.2(3)
Pt1 P1 C11 C12 -18.0(3)
C17 P1 C11 C16 -69.3(3)
C2 P1 C11 C16 44.9(3)
Pt1 P1 C11 C16 157.2(2)
C16 C11 C12 C13 -0.2(5)
P1 C11 C12 C13 174.9(2)
C11 C12 C13 C14 -0.2(5)
C12 C13 C14 C15 0.4(5)
C13 C14 C15 C16 -0.1(5)
C14 C15 C16 C11 -0.3(5)
C12 C11 C16 C15 0.5(5)
P1 C11 C16 C15 -174.6(2)
C11 P1 C17 C18 -0.4(3)
C2 P1 C17 C18 -112.9(3)
Pt1 P1 C17 C18 128.4(2)
C11 P1 C17 C22 -178.5(2)
C2 P1 C17 C22 69.1(3)
Pt1 P1 C17 C22 -49.6(3)
C22 C17 C18 C19 0.8(5)
P1 C17 C18 C19 -177.2(2)
C17 C18 C19 C20 0.9(5)
C18 C19 C20 C21 -1.7(5)
C19 C20 C21 C22 0.8(6)
C20 C21 C22 C17 0.9(5)
C18 C17 C22 C21 -1.7(5)
P1 C17 C22 C21 176.4(3)
C25 S2 C23 C24 -164.9(2)
Pt1 S2 C23 C24 -46.4(2)
S2 C23 C24 P2 60.6(2)
C39 P2 C24 C23 -176.1(2)
C33 P2 C24 C23 71.1(2)
Pt1 P2 C24 C23 -46.2(2)
C23 S2 C25 C30 86.0(3)
Pt1 S2 C25 C30 -25.9(3)
C23 S2 C25 C26 -95.9(3)
Pt1 S2 C25 C26 152.3(2)
C30 C25 C26 C27 -0.8(5)
S2 C25 C26 C27 -179.0(3)
C30 C25 C26 C31 176.7(4)
S2 C25 C26 C31 -1.5(5)
C25 C26 C27 C28 1.2(6)
C31 C26 C27 C28 -176.3(4)
C26 C27 C28 C29 -1.1(6)
C26 C27 C28 C32 175.6(4)
C27 C28 C29 C30 0.7(5)
C32 C28 C29 C30 -176.1(3)
C28 C29 C30 C25 -0.3(5)
C26 C25 C30 C29 0.4(5)
S2 C25 C30 C29 178.5(2)
C39 P2 C33 C34 139.9(3)
C24 P2 C33 C34 -108.2(3)
Pt1 P2 C33 C34 4.4(3)
C39 P2 C33 C38 -45.6(3)
C24 P2 C33 C38 66.3(3)
Pt1 P2 C33 C38 178.9(2)
C38 C33 C34 C35 1.5(5)
P2 C33 C34 C35 175.9(3)
C33 C34 C35 C36 -0.7(5)
C34 C35 C36 C37 -0.2(6)
C35 C36 C37 C38 0.3(5)
C36 C37 C38 C33 0.4(5)
C34 C33 C38 C37 -1.3(5)
P2 C33 C38 C37 -175.8(3)
C33 P2 C39 C40 -28.8(3)
C24 P2 C39 C40 -138.7(3)
Pt1 P2 C39 C40 101.3(2)
C33 P2 C39 C44 152.8(2)
C24 P2 C39 C44 42.9(3)
Pt1 P2 C39 C44 -77.1(3)
C44 C39 C40 C41 -2.0(5)
P2 C39 C40 C41 179.6(2)
C39 C40 C41 C42 0.6(5)
C40 C41 C42 C43 0.8(5)
C41 C42 C43 C44 -0.8(5)
C42 C43 C44 C39 -0.6(5)
C40 C39 C44 C43 2.0(5)
P2 C39 C44 C43 -179.6(2)
C47 S3 C45 C46 -159.5(2)
Pt2 S3 C45 C46 -44.8(2)
S3 C45 C46 P3 60.7(2)
C55 P3 C46 C45 72.6(2)
C61 P3 C46 C45 -174.9(2)
Pt2 P3 C46 C45 -47.3(2)
C45 S3 C47 C48 -100.1(2)
Pt2 S3 C47 C48 148.9(2)
C45 S3 C47 C52 81.6(2)
Pt2 S3 C47 C52 -29.3(2)
C52 C47 C48 C49 0.0(4)
S3 C47 C48 C49 -178.3(2)
C52 C47 C48 C53 176.9(3)
S3 C47 C48 C53 -1.4(4)
C47 C48 C49 C50 -0.8(5)
C53 C48 C49 C50 -177.8(3)
C48 C49 C50 C51 1.4(5)
C48 C49 C50 C54 -180.0(3)
C49 C50 C51 C52 -1.2(4)
C54 C50 C51 C52 -179.9(3)
C50 C51 C52 C47 0.5(4)
C48 C47 C52 C51 0.2(4)
S3 C47 C52 C51 178.4(2)
C61 P3 C55 C56 134.9(3)
C46 P3 C55 C56 -113.1(3)
Pt2 P3 C55 C56 -0.3(3)
C61 P3 C55 C60 -45.3(3)
C46 P3 C55 C60 66.7(3)
Pt2 P3 C55 C60 179.5(2)
C60 C55 C56 C57 0.3(5)
P3 C55 C56 C57 -180.0(3)
C55 C56 C57 C58 2.0(6)
C56 C57 C58 C59 -2.7(6)
C57 C58 C59 C60 1.1(6)
C58 C59 C60 C55 1.2(5)
C56 C55 C60 C59 -1.9(5)
P3 C55 C60 C59 178.3(3)
C55 P3 C61 C66 -26.0(3)
C46 P3 C61 C66 -136.6(2)
Pt2 P3 C61 C66 106.0(2)
C55 P3 C61 C62 154.6(2)
C46 P3 C61 C62 43.9(3)
Pt2 P3 C61 C62 -73.5(2)
C66 C61 C62 C63 1.0(4)
P3 C61 C62 C63 -179.6(2)
C61 C62 C63 C64 0.7(4)
C62 C63 C64 C65 -1.9(5)
C63 C64 C65 C66 1.5(5)
C62 C61 C66 C65 -1.4(4)
P3 C61 C66 C65 179.2(2)
C64 C65 C66 C61 0.2(5)
C69 S4 C67 C68 -153.72(19)
Pt2 S4 C67 C68 -42.0(2)
S4 C67 C68 P4 59.9(2)
C83 P4 C68 C67 -176.74(19)
C77 P4 C68 C67 69.3(2)
Pt2 P4 C68 C67 -49.3(2)
C67 S4 C69 C74 77.8(3)
Pt2 S4 C69 C74 -32.8(2)
C67 S4 C69 C70 -109.4(2)
Pt2 S4 C69 C70 140.1(2)
C74 C69 C70 C71 -0.3(4)
S4 C69 C70 C71 -173.0(2)
C74 C69 C70 C75 178.0(3)
S4 C69 C70 C75 5.3(4)
C69 C70 C71 C72 1.1(4)
C75 C70 C71 C72 -177.3(3)
C70 C71 C72 C73 -1.8(4)
C70 C71 C72 C76 178.5(3)
C71 C72 C73 C74 1.8(4)
C76 C72 C73 C74 -178.5(3)
C72 C73 C74 C69 -1.1(4)
C70 C69 C74 C73 0.3(4)
S4 C69 C74 C73 172.9(2)
C83 P4 C77 C78 -66.4(3)
C68 P4 C77 C78 47.3(3)
Pt2 P4 C77 C78 160.3(2)
C83 P4 C77 C82 111.6(2)
C68 P4 C77 C82 -134.7(2)
Pt2 P4 C77 C82 -21.6(3)
C82 C77 C78 C79 -1.0(5)
P4 C77 C78 C79 177.0(2)
C77 C78 C79 C80 -0.4(5)
C78 C79 C80 C81 0.8(5)
C79 C80 C81 C82 0.1(5)
C80 C81 C82 C77 -1.5(5)
C78 C77 C82 C81 1.9(4)
P4 C77 C82 C81 -176.1(2)
C77 P4 C83 C84 -6.2(3)
C68 P4 C83 C84 -118.7(2)
Pt2 P4 C83 C84 123.2(2)
C77 P4 C83 C88 175.3(2)
C68 P4 C83 C88 62.9(3)
Pt2 P4 C83 C88 -55.3(3)
C88 C83 C84 C85 1.0(5)
P4 C83 C84 C85 -177.4(2)
C83 C84 C85 C86 0.6(5)
C84 C85 C86 C87 -1.7(5)
C85 C86 C87 C88 1.2(6)
C86 C87 C88 C83 0.4(6)
C84 C83 C88 C87 -1.5(5)
P4 C83 C88 C87 177.0(3)

loop_
_platon_squeeze_void_nr
_platon_squeeze_void_average_x
_platon_squeeze_void_average_y
_platon_squeeze_void_average_z
_platon_squeeze_void_volume
_platon_squeeze_void_count_electrons
_platon_squeeze_void_content
1 0.500 0.500 1.000 362 154 ' '
